data_4023011
loop_
_publ_author_name
'Michel (Massoud S.) Stephan'
'Damjan \<Sterk'
'Barbara Modec'
'Barbara Mohar'

_publ_section_title
;
 Study of the Reaction of Bulky Aryllithium Reagents with
 3,4-Dimethyl-2,5-diphenyl-1,3,2-oxazaphospholidine-2-borane
 Derived from Ephedrine
;
_journal_name_full 'Journal of Organic Chemistry'
_journal_page_first 8010
_journal_page_last 8018
_journal_paper_doi 10.1021/jo7014505
_journal_volume 72
_journal_year 2007
_chemical_absolute_configuration ad
_chemical_formula_sum 'C16 H21 B N O P'
_chemical_formula_weight 285.12
_chemical_name_systematic
;
 ?
;
_space_group_IT_number 19
_symmetry_cell_setting orthorhombic
_symmetry_space_group_name_Hall 'P 2ac 2ab'
_symmetry_space_group_name_H-M 'P 21 21 21'
_atom_sites_solution_hydrogens geom
_atom_sites_solution_primary direct
_atom_sites_solution_secondary difmap
_audit_creation_method SHELXL-97
_cell_angle_alpha 90.00
_cell_angle_beta 90.00
_cell_angle_gamma 90.00
_cell_formula_units_Z 4
_cell_length_a 6.93980(10)
_cell_length_b 8.86210(10)
_cell_length_c 27.4006(4)
_cell_measurement_temperature 293(2)
_cell_volume 1685.17(4)
_computing_cell_refinement 'Denzo-SMN (Otwinowski & Minor, 1997)'
_computing_data_collection 'Denzo-SMN (Otwinowski & Minor, 1997)'
_computing_data_reduction 'Denzo-SMN (Otwinowski & Minor, 1997)'
_computing_structure_refinement 'SHELXL-97 (Sheldrick, 1997)'
_computing_structure_solution 'SHELXS-97 (Sheldrick, 1990)'
_diffrn_ambient_temperature 293(2)
_diffrn_measured_fraction_theta_full 0.994
_diffrn_measured_fraction_theta_max 0.994
_diffrn_measurement_device_type 'Nonius Kappa CCD diffractometer'
_diffrn_radiation_monochromator graphite
_diffrn_radiation_source 'fine-focus sealed tube'
_diffrn_radiation_type MoK\a
_diffrn_radiation_wavelength 0.71073
_diffrn_reflns_av_R_equivalents 0.038
_diffrn_reflns_av_sigmaI/netI 0.0291
_diffrn_reflns_limit_h_max 8
_diffrn_reflns_limit_h_min -8
_diffrn_reflns_limit_k_max 11
_diffrn_reflns_limit_k_min -11
_diffrn_reflns_limit_l_max 35
_diffrn_reflns_limit_l_min -35
_diffrn_reflns_number 18574
_diffrn_reflns_theta_full 27.49
_diffrn_reflns_theta_max 27.49
_diffrn_reflns_theta_min 3.03
_exptl_absorpt_coefficient_mu 0.158
_exptl_absorpt_correction_type multi-scan
_exptl_absorpt_process_details
;
HKL SCALEPACK (Otwinowski & Minor, 1997)
;
_exptl_crystal_colour colourless
_exptl_crystal_density_diffrn 1.124
_exptl_crystal_density_method 'not measured'
_exptl_crystal_description block
_exptl_crystal_F_000 608
_exptl_crystal_size_max 0.35
_exptl_crystal_size_mid 0.20
_exptl_crystal_size_min 0.10
_refine_diff_density_max 0.252
_refine_diff_density_min -0.225
_refine_diff_density_rms 0.058
_refine_ls_abs_structure_details 'Flack H D (1983), Acta Cryst. A39, 876-881'
_refine_ls_abs_structure_Flack -0.01(11)
_refine_ls_extinction_method none
_refine_ls_goodness_of_fit_ref 1.066
_refine_ls_hydrogen_treatment constr
_refine_ls_matrix_type full
_refine_ls_number_parameters 183
_refine_ls_number_reflns 3839
_refine_ls_number_restraints 0
_refine_ls_restrained_S_all 1.066
_refine_ls_R_factor_all 0.0526
_refine_ls_R_factor_gt 0.0421
_refine_ls_shift/su_max 0.001
_refine_ls_shift/su_mean 0.000
_refine_ls_structure_factor_coef Fsqd
_refine_ls_weighting_details 'calc w=1/[\s^2^(Fo^2^)+(0.0617P)^2^+0.3318P] where P=(Fo^2^+2Fc^2^)/3'
_refine_ls_weighting_scheme calc
_refine_ls_wR_factor_gt 0.1084
_refine_ls_wR_factor_ref 0.1158
_reflns_number_gt 3348
_reflns_number_total 3839
_reflns_threshold_expression >2sigma(I)
_cod_data_source_file jo7014505-File003.cif
_cod_data_source_block 3
_cod_database_code 4023011

loop_
_symmetry_equiv_pos_as_xyz
'x, y, z'
'-x+1/2, -y, z+1/2'
'x+1/2, -y+1/2, -z'
'-x, y+1/2, -z+1/2'

loop_
_atom_site_label
_atom_site_type_symbol
_atom_site_fract_x
_atom_site_fract_y
_atom_site_fract_z
_atom_site_U_iso_or_equiv
_atom_site_adp_type
_atom_site_occupancy
_atom_site_symmetry_multiplicity
_atom_site_calc_flag
_atom_site_refinement_flags
P P 0.46913(8) 0.90844(6) 0.580318(17) 0.03914(14) Uani 1 1 d .
B B 0.3125(5) 0.7819(3) 0.54181(10) 0.0592(7) Uani 1 1 d .
H0A H 0.3074 0.8203 0.5091 0.089 Uiso 1 1 calc R
H0B H 0.1848 0.7791 0.5552 0.089 Uiso 1 1 calc R
H0C H 0.3656 0.6819 0.5415 0.089 Uiso 1 1 calc R
O O 0.4918(2) 0.85696(15) 0.63679(5) 0.0445(3) Uani 1 1 d .
N N 0.6811(3) 0.9351(2) 0.55588(7) 0.0518(5) Uani 1 1 d .
C1 C 0.8315(4) 1.0261(3) 0.57833(12) 0.0712(7) Uani 1 1 d .
H1A H 0.9434 1.0264 0.5578 0.107 Uiso 1 1 calc R
H1B H 0.8642 0.9844 0.6096 0.107 Uiso 1 1 calc R
H1C H 0.7859 1.1276 0.5825 0.107 Uiso 1 1 calc R
C2 C 0.5187(3) 0.7064(2) 0.65170(7) 0.0451(5) Uani 1 1 d .
C3 C 0.6566(3) 0.6231(3) 0.63216(10) 0.0604(6) Uani 1 1 d .
C4 C 0.6965(4) 0.4590(3) 0.64232(15) 0.0857(10) Uani 1 1 d .
H4A H 0.8041 0.4262 0.6230 0.129 Uiso 1 1 calc R
H4B H 0.5850 0.4001 0.6341 0.129 Uiso 1 1 calc R
H4C H 0.7260 0.4461 0.6763 0.129 Uiso 1 1 calc R
C11 C 0.3721(3) 1.0942(2) 0.59096(7) 0.0398(4) Uani 1 1 d .
C12 C 0.3617(4) 1.1919(3) 0.55164(9) 0.0595(6) Uani 1 1 d .
H12 H 0.4108 1.1624 0.5215 0.071 Uiso 1 1 calc R
C13 C 0.2790(5) 1.3328(3) 0.55672(11) 0.0726(8) Uani 1 1 d .
H13 H 0.2739 1.3978 0.5301 0.087 Uiso 1 1 calc R
C14 C 0.2047(4) 1.3771(3) 0.60047(11) 0.0651(7) Uani 1 1 d .
H14 H 0.1486 1.4719 0.6037 0.078 Uiso 1 1 calc R
C15 C 0.2130(4) 1.2818(3) 0.63941(10) 0.0625(6) Uani 1 1 d .
H15 H 0.1622 1.3123 0.6692 0.075 Uiso 1 1 calc R
C16 C 0.2960(3) 1.1406(2) 0.63527(8) 0.0496(5) Uani 1 1 d .
H16 H 0.3007 1.0767 0.6622 0.060 Uiso 1 1 calc R
C21 C 0.3803(3) 0.6667(2) 0.69061(8) 0.0470(5) Uani 1 1 d .
C22 C 0.4350(4) 0.5818(4) 0.73085(10) 0.0723(7) Uani 1 1 d .
H22 H 0.5620 0.5497 0.7338 0.087 Uiso 1 1 calc R
C23 C 0.3024(6) 0.5444(4) 0.76652(12) 0.0924(11) Uani 1 1 d .
H23 H 0.3412 0.4869 0.7932 0.111 Uiso 1 1 calc R
C24 C 0.1156(5) 0.5908(4) 0.76314(12) 0.0821(8) Uani 1 1 d .
H24 H 0.0272 0.5650 0.7872 0.099 Uiso 1 1 calc R
C25 C 0.0593(5) 0.6758(3) 0.72385(11) 0.0724(8) Uani 1 1 d .
H25 H -0.0679 0.7078 0.7214 0.087 Uiso 1 1 calc R
C26 C 0.1893(4) 0.7140(3) 0.68813(9) 0.0551(6) Uani 1 1 d .
H26 H 0.1490 0.7724 0.6618 0.066 Uiso 1 1 calc R
H1 H 0.7205 0.8788 0.5263 0.071(8) Uiso 1 1 d R
H3 H 0.7476 0.6600 0.6034 0.064(7) Uiso 1 1 d R

loop_
_atom_site_aniso_label
_atom_site_aniso_U_11
_atom_site_aniso_U_22
_atom_site_aniso_U_33
_atom_site_aniso_U_23
_atom_site_aniso_U_13
_atom_site_aniso_U_12
P 0.0461(3) 0.0352(2) 0.0362(2) -0.0049(2) -0.0003(2) -0.0015(2)
B 0.0684(18) 0.0510(14) 0.0582(15) -0.0101(12) -0.0157(14) -0.0121(14)
O 0.0573(9) 0.0368(6) 0.0395(7) 0.0008(5) -0.0009(6) 0.0020(6)
N 0.0534(11) 0.0523(10) 0.0497(10) -0.0092(8) 0.0108(8) 0.0002(9)
C1 0.0500(14) 0.0788(17) 0.0848(18) -0.0107(16) 0.0100(14) -0.0096(13)
C2 0.0467(12) 0.0387(9) 0.0498(10) 0.0019(8) -0.0082(9) 0.0013(9)
C3 0.0476(13) 0.0546(14) 0.0791(16) 0.0009(12) -0.0011(11) 0.0071(11)
C4 0.0619(18) 0.0557(16) 0.140(3) 0.0018(18) -0.0035(19) 0.0207(13)
C11 0.0404(10) 0.0355(9) 0.0434(10) -0.0007(8) -0.0012(7) -0.0030(9)
C12 0.0801(17) 0.0512(13) 0.0472(12) 0.0057(10) 0.0024(12) 0.0046(12)
C13 0.094(2) 0.0468(13) 0.0772(17) 0.0180(13) -0.0055(17) 0.0079(14)
C14 0.0657(16) 0.0413(13) 0.0881(18) -0.0020(12) 0.0003(14) 0.0090(11)
C15 0.0644(15) 0.0522(13) 0.0709(16) -0.0117(12) 0.0140(13) 0.0099(12)
C16 0.0527(13) 0.0472(12) 0.0489(11) -0.0007(9) 0.0061(10) 0.0048(10)
C21 0.0536(13) 0.0416(11) 0.0458(10) 0.0028(9) -0.0084(10) -0.0015(9)
C22 0.0680(16) 0.0817(18) 0.0670(15) 0.0276(15) -0.0137(13) 0.0043(16)
C23 0.109(3) 0.101(3) 0.0675(17) 0.0414(17) -0.0052(19) -0.004(2)
C24 0.087(2) 0.087(2) 0.0724(17) 0.0186(18) 0.0187(16) -0.0052(18)
C25 0.0643(17) 0.0739(18) 0.0790(18) 0.0091(14) 0.0149(14) 0.0069(14)
C26 0.0573(14) 0.0535(13) 0.0545(12) 0.0101(11) 0.0030(11) 0.0099(11)

loop_
_atom_type_symbol
_atom_type_description
_atom_type_scat_dispersion_real
_atom_type_scat_dispersion_imag
_atom_type_scat_source
C C 0.0033 0.0016 'International Tables Vol C Tables 4.2.6.8 and 6.1.1.4'
H H 0.0000 0.0000 'International Tables Vol C Tables 4.2.6.8 and 6.1.1.4'
N N 0.0061 0.0033 'International Tables Vol C Tables 4.2.6.8 and 6.1.1.4'
O O 0.0106 0.0060 'International Tables Vol C Tables 4.2.6.8 and 6.1.1.4'
P P 0.1023 0.0942 'International Tables Vol C Tables 4.2.6.8 and 6.1.1.4'
B B 0.0013 0.0007 'International Tables Vol C Tables 4.2.6.8 and 6.1.1.4'

loop_
_geom_angle_atom_site_label_1
_geom_angle_atom_site_label_2
_geom_angle_atom_site_label_3
_geom_angle
O P N 110.18(9)
O P C11 97.98(8)
N P C11 105.71(9)
O P B 115.02(11)
N P B 112.07(12)
C11 P B 114.73(12)
P B H0A 109.5
P B H0B 109.5
H0A B H0B 109.5
P B H0C 109.5
H0A B H0C 109.5
H0B B H0C 109.5
C2 O P 123.84(12)
C1 N P 123.53(16)
C1 N H1 115.3
P N H1 120.8
N C1 H1A 109.5
N C1 H1B 109.5
H1A C1 H1B 109.5
N C1 H1C 109.5
H1A C1 H1C 109.5
H1B C1 H1C 109.5
C3 C2 O 120.5(2)
C3 C2 C21 129.0(2)
O C2 C21 110.40(18)
C2 C3 C4 126.7(3)
C2 C3 H3 124.0
C4 C3 H3 109.0
C3 C4 H4A 109.5
C3 C4 H4B 109.5
H4A C4 H4B 109.5
C3 C4 H4C 109.5
H4A C4 H4C 109.5
H4B C4 H4C 109.5
C12 C11 C16 118.5(2)
C12 C11 P 117.69(16)
C16 C11 P 123.69(16)
C13 C12 C11 120.6(2)
C13 C12 H12 119.7
C11 C12 H12 119.7
C14 C13 C12 120.4(2)
C14 C13 H13 119.8
C12 C13 H13 119.8
C15 C14 C13 119.7(2)
C15 C14 H14 120.2
C13 C14 H14 120.2
C14 C15 C16 121.0(2)
C14 C15 H15 119.5
C16 C15 H15 119.5
C15 C16 C11 119.9(2)
C15 C16 H16 120.0
C11 C16 H16 120.0
C22 C21 C26 117.5(2)
C22 C21 C2 121.6(2)
C26 C21 C2 120.83(19)
C23 C22 C21 120.6(3)
C23 C22 H22 119.7
C21 C22 H22 119.7
C24 C23 C22 120.8(3)
C24 C23 H23 119.6
C22 C23 H23 119.6
C23 C24 C25 119.3(3)
C23 C24 H24 120.3
C25 C24 H24 120.3
C24 C25 C26 120.6(3)
C24 C25 H25 119.7
C26 C25 H25 119.7
C25 C26 C21 121.1(2)
C25 C26 H26 119.5
C21 C26 H26 119.5

loop_
_geom_bond_atom_site_label_1
_geom_bond_atom_site_label_2
_geom_bond_distance
P O 1.6207(14)
P N 1.6333(19)
P C11 1.803(2)
P B 1.885(3)
B H0A 0.9600
B H0B 0.9600
B H0C 0.9600
O C2 1.408(2)
N C1 1.456(3)
N H1 0.9894
C1 H1A 0.9600
C1 H1B 0.9600
C1 H1C 0.9600
C2 C3 1.322(3)
C2 C21 1.478(3)
C3 C4 1.506(3)
C3 H3 1.0617
C4 H4A 0.9600
C4 H4B 0.9600
C4 H4C 0.9600
C11 C12 1.384(3)
C11 C16 1.386(3)
C12 C13 1.382(4)
C12 H12 0.9300
C13 C14 1.362(4)
C13 H13 0.9300
C14 C15 1.362(4)
C14 H14 0.9300
C15 C16 1.383(3)
C15 H15 0.9300
C16 H16 0.9300
C21 C22 1.388(3)
C21 C26 1.392(3)
C22 C23 1.382(4)
C22 H22 0.9300
C23 C24 1.363(5)
C23 H23 0.9300
C24 C25 1.370(4)
C24 H24 0.9300
C25 C26 1.373(4)
C25 H25 0.9300
C26 H26 0.9300
